data_4518822
loop_
_publ_author_name
'Xu, Hao'
'Tan, Yun-Xuan'
'Xie, Pei-Pei'
'Ding, Rui'
'Liao, Qi'
'Zhang, Jian-Wei'
'Li, Qing-Hua'
'Wang, Yu-Hui'
'Hong, Xin'
'Lin, Guo-Qiang'
'Tian, Ping'

_publ_section_title
;
 Rhodium(III)-Catalyzed Asymmetric Reductive Cyclization of
 Cyclohexadienone-Containing 1,6-Dienes via an Anti-Michael/Michael
 Cascade Process
;
_journal_issue 13
_journal_name_full 'ACS Catalysis'
_journal_page_first 8015
_journal_page_last 8022
_journal_paper_doi 10.1021/acscatal.1c02431
_journal_volume 11
_journal_year 2021
_chemical_absolute_configuration ad
_chemical_formula_sum 'C15 H22 O4'
_chemical_formula_weight 266.32
_space_group_crystal_system monoclinic
_space_group_IT_number 4
_space_group_name_Hall 'P 2yb'
_space_group_name_H-M_alt 'P 1 21 1'
_atom_sites_solution_hydrogens geom
_cell_angle_alpha 90
_cell_angle_beta 90.420(2)
_cell_angle_gamma 90
_cell_formula_units_Z 2
_cell_length_a 9.7823(5)
_cell_length_b 6.7565(3)
_cell_length_c 11.0023(5)
_cell_measurement_reflns_used 9829
_cell_measurement_temperature 246.(2)
_cell_measurement_theta_max 63.6627
_cell_measurement_theta_min 4.0180
_cell_volume 727.17(6)
_computing_cell_refinement 'SAINT V8.38A (Bruker AXS Inc., 2017)'
_computing_data_reduction 'SAINT V8.38A (Bruker AXS Inc., 2017)'
_computing_molecular_graphics 'shelXle (C.B. Huebschle, rev 924)'
_computing_structure_refinement 'SHELXL-2018/3 (Sheldrick, 2018)'
_computing_structure_solution 'SHELXT 2014/5 (Sheldrick, 2014)'
_diffrn_ambient_temperature 246.(2)
_diffrn_detector_area_resol_mean 7.3910
_diffrn_measured_fraction_theta_full 0.998
_diffrn_measured_fraction_theta_max 0.998
_diffrn_measurement_device_type 'd8 venture'
_diffrn_radiation_type 'cu k\a'
_diffrn_radiation_wavelength 1.54178
_diffrn_reflns_av_R_equivalents 0.0446
_diffrn_reflns_av_unetI/netI 0.0249
_diffrn_reflns_limit_h_max 11
_diffrn_reflns_limit_h_min -11
_diffrn_reflns_limit_k_max 7
_diffrn_reflns_limit_k_min -7
_diffrn_reflns_limit_l_max 12
_diffrn_reflns_limit_l_min -12
_diffrn_reflns_number 20541
_diffrn_reflns_theta_full 63.66
_diffrn_reflns_theta_max 63.66
_diffrn_reflns_theta_min 4.02
_exptl_absorpt_coefficient_mu 0.709
_exptl_absorpt_correction_T_max 0.98
_exptl_absorpt_correction_T_min 0.83
_exptl_absorpt_correction_type multi-scan
_exptl_absorpt_process_details
;
SADABS-2016/2 - Bruker AXS area detector scaling and absorption correction
;
_exptl_crystal_colour 'clear light colourless'
_exptl_crystal_density_diffrn 1.216
_exptl_crystal_density_method 'not measured'
_exptl_crystal_description block
_exptl_crystal_F_000 288
_exptl_crystal_size_max 0.210
_exptl_crystal_size_mid 0.170
_exptl_crystal_size_min 0.030
_refine_diff_density_max 0.196
_refine_diff_density_min -0.166
_refine_ls_abs_structure_details
;

Flack x determined using 961 quotients [(I+)-(I-)]/[(I+)+(I-)]
(Parsons, Flack and Wagner, Acta Cryst. B69 (2013) 249-259).
;
_refine_ls_abs_structure_Flack 0.11(8)
_refine_ls_extinction_method none
_refine_ls_goodness_of_fit_ref 1.084
_refine_ls_hydrogen_treatment constr
_refine_ls_matrix_type full
_refine_ls_number_parameters 176
_refine_ls_number_reflns 2306
_refine_ls_number_restraints 1
_refine_ls_restrained_S_all 1.083
_refine_ls_R_factor_all 0.0329
_refine_ls_R_factor_gt 0.0321
_refine_ls_shift/su_max 0.000
_refine_ls_shift/su_mean 0.000
_refine_ls_structure_factor_coef Fsqd
_refine_ls_weighting_details 'w=1/[\s^2^(Fo^2^)+(0.0382P)^2^+0.1813P] where P=(Fo^2^+2Fc^2^)/3'
_refine_ls_weighting_scheme calc
_refine_ls_wR_factor_gt 0.0787
_refine_ls_wR_factor_ref 0.0796
_reflns_number_gt 2255
_reflns_number_total 2306
_reflns_threshold_expression 'I > 2\s(I)'
_cod_data_source_file cs1c02431_si_002.cif
_cod_data_source_block 20190721xh
_cod_depositor_comments
;
The following automatic conversions were performed:

data item '_exptl_absorpt_correction_type' value 'Multi-Scan' was
changed to 'multi-scan' in accordance with the
/home/data/users/saulius/crontab/automatic-downloads/rss-feeds/ACS/lib/dictionaries/cif_core.dic
dictionary named 'cif_core.dic' version 2.4.2 last updated on
2011-04-26.

Automatic conversion script
Id: cif_fix_values 7556 2019-12-06 15:28:31Z antanas 

 Adding full bibliography for 4518820--4518825.cif.
;
_cod_database_code 4518822

loop_
_space_group_symop_operation_xyz
'x, y, z'
'-x, y+1/2, -z'

loop_
_atom_site_type_symbol
_atom_site_label
_atom_site_fract_x
_atom_site_fract_y
_atom_site_fract_z
_atom_site_U_iso_or_equiv
_atom_site_adp_type
_atom_site_calc_flag
_atom_site_refinement_flags_adp
_atom_site_refinement_flags_occupancy
_atom_site_refinement_flags_posn
_atom_site_occupancy
_atom_site_disorder_assembly
_atom_site_disorder_group
O O1 0.24503(18) 0.2893(3) 0.76935(15) 0.0390(5) Uani d . . . 1 . .
O O2 0.1433(2) 0.5878(3) 0.78507(16) 0.0428(5) Uani d . . . 1 . .
O O3 0.43801(18) 0.2963(3) 0.32431(18) 0.0412(5) Uani d . . . 1 . .
O O4 0.19258(15) 0.9658(3) 0.46101(13) 0.0268(4) Uani d . . . 1 . .
C C1 0.3113(5) 0.0400(6) 0.9043(3) 0.0840(15) Uani d . . . 1 . .
H H21 0.256501 -0.049874 0.855404 0.126 Uiso calc U . R 1 . .
H H22 0.314801 -0.0072 0.987518 0.126 Uiso calc U . R 1 . .
H H1 0.403211 0.046035 0.87199 0.126 Uiso calc U . R 1 . .
C C2 0.2482(3) 0.2435(4) 0.9011(2) 0.0400(7) Uani d . . . 1 . .
C C3 0.1975(2) 0.4613(4) 0.7261(2) 0.0288(5) Uani d . . . 1 . .
C C4 0.2211(2) 0.4706(4) 0.5909(2) 0.0296(5) Uani d . . . 1 . .
H H9 0.193864 0.34415 0.554447 0.035 Uiso calc U . R 1 . .
H H10 0.319061 0.488575 0.576279 0.035 Uiso calc U . R 1 . .
C C5 0.1427(2) 0.6372(4) 0.5281(2) 0.0248(5) Uani d . . . 1 . .
H H20 0.044431 0.622495 0.547076 0.03 Uiso calc U . R 1 . .
C C6 0.1583(2) 0.6452(3) 0.3872(2) 0.0241(5) Uani d . . . 1 . .
H H19 0.065672 0.661848 0.351872 0.029 Uiso calc U . R 1 . .
C C7 0.2369(2) 0.8380(3) 0.3644(2) 0.0241(5) Uani d . . . 1 . .
C C8 0.3896(2) 0.8087(4) 0.37618(19) 0.0254(5) Uani d . . . 1 . .
H H14 0.443722 0.92091 0.391841 0.03 Uiso calc U . R 1 . .
C C9 0.4523(2) 0.6360(3) 0.3659(2) 0.0267(5) Uani d . . . 1 . .
H H2 0.547729 0.631012 0.376172 0.032 Uiso calc U . R 1 . .
C C10 0.3362(4) 0.3934(8) 0.9643(3) 0.0827(14) Uani d . . . 1 . .
H H5 0.421293 0.408529 0.92051 0.124 Uiso calc U . R 1 . .
H H4 0.355508 0.349451 1.046533 0.124 Uiso calc U . R 1 . .
H H3 0.288812 0.519478 0.966671 0.124 Uiso calc U . R 1 . .
C C11 0.1055(3) 0.2383(6) 0.9505(3) 0.0570(9) Uani d . . . 1 . .
H H7 0.065939 0.36984 0.946519 0.085 Uiso calc U . R 1 . .
H H6 0.108104 0.194065 1.034374 0.085 Uiso calc U . R 1 . .
H H8 0.050243 0.147688 0.902582 0.085 Uiso calc U . R 1 . .
C C12 0.2036(3) 0.9359(4) 0.2438(2) 0.0317(5) Uani d . . . 1 . .
H H12 0.109043 0.97903 0.243488 0.048 Uiso calc U . R 1 . .
H H11 0.217644 0.842039 0.178415 0.048 Uiso calc U . R 1 . .
H H13 0.262903 1.049435 0.232443 0.048 Uiso calc U . R 1 . .
C C13 0.3784(2) 0.4525(4) 0.33924(19) 0.0270(5) Uani d . . . 1 . .
C C14 0.2238(2) 0.4673(4) 0.32469(19) 0.0265(5) Uani d . . . 1 . .
H H16 0.18266 0.346293 0.357143 0.032 Uiso calc U . R 1 . .
H H15 0.201726 0.473155 0.237745 0.032 Uiso calc U . R 1 . .
C C15 0.1892(2) 0.8447(3) 0.5685(2) 0.0278(5) Uani d . . . 1 . .
H H17 0.124985 0.899798 0.627498 0.033 Uiso calc U . R 1 . .
H H18 0.280055 0.838339 0.606308 0.033 Uiso calc U . R 1 . .

loop_
_atom_site_aniso_label
_atom_site_aniso_U_11
_atom_site_aniso_U_22
_atom_site_aniso_U_33
_atom_site_aniso_U_12
_atom_site_aniso_U_13
_atom_site_aniso_U_23
O1 0.0523(10) 0.0440(11) 0.0208(8) 0.0156(9) 0.0043(7) 0.0094(8)
O2 0.0593(12) 0.0371(11) 0.0323(10) 0.0106(9) 0.0140(8) 0.0040(8)
O3 0.0423(10) 0.0250(9) 0.0564(12) 0.0042(8) 0.0084(8) -0.0019(8)
O4 0.0320(8) 0.0217(8) 0.0267(8) 0.0041(7) 0.0026(6) 0.0017(7)
C1 0.127(3) 0.091(3) 0.0339(17) 0.064(3) 0.0181(18) 0.0275(17)
C2 0.0479(15) 0.0530(18) 0.0191(12) 0.0128(13) 0.0023(10) 0.0100(12)
C3 0.0295(11) 0.0298(13) 0.0272(11) 0.0000(11) 0.0036(9) 0.0028(11)
C4 0.0349(12) 0.0284(13) 0.0255(11) 0.0047(11) 0.0037(9) 0.0035(11)
C5 0.0214(10) 0.0264(13) 0.0266(11) 0.0003(9) 0.0031(8) 0.0032(9)
C6 0.0232(10) 0.0242(12) 0.0249(11) 0.0001(9) -0.0018(8) 0.0020(9)
C7 0.0268(11) 0.0219(12) 0.0236(11) 0.0012(9) 0.0005(8) 0.0003(9)
C8 0.0255(10) 0.0240(12) 0.0267(11) -0.0048(9) 0.0017(8) -0.0006(9)
C9 0.0240(11) 0.0260(13) 0.0302(12) -0.0009(10) 0.0027(9) 0.0015(10)
C10 0.086(3) 0.126(4) 0.0364(16) -0.031(3) -0.0187(17) 0.012(2)
C11 0.0538(17) 0.075(2) 0.0419(17) 0.0077(17) 0.0107(13) 0.0302(16)
C12 0.0412(13) 0.0283(14) 0.0255(11) -0.0004(10) -0.0024(10) 0.0042(10)
C13 0.0325(11) 0.0253(12) 0.0233(10) 0.0005(11) 0.0054(8) 0.0001(10)
C14 0.0311(11) 0.0237(12) 0.0246(11) -0.0029(10) -0.0003(8) -0.0014(10)
C15 0.0346(13) 0.0271(14) 0.0217(11) 0.0029(10) 0.0036(9) 0.0025(10)

loop_
_atom_type_symbol
_atom_type_description
_atom_type_scat_dispersion_real
_atom_type_scat_dispersion_imag
_atom_type_scat_source
C C 0.0181 0.0091 'International Tables Vol C Tables 4.2.6.8 and 6.1.1.4'
H H 0.0000 0.0000 'International Tables Vol C Tables 4.2.6.8 and 6.1.1.4'
O O 0.0492 0.0322 'International Tables Vol C Tables 4.2.6.8 and 6.1.1.4'

loop_
_geom_angle_atom_site_label_1
_geom_angle_atom_site_label_2
_geom_angle_atom_site_label_3
_geom_angle_site_symmetry_1
_geom_angle_site_symmetry_3
_geom_angle
_geom_angle_publ_flag
C3 O1 C2 . . 122.26(19) ?
C15 O4 C7 . . 105.96(17) ?
C2 C1 H21 . . 109.5 ?
C2 C1 H22 . . 109.5 ?
H21 C1 H22 . . 109.5 ?
C2 C1 H1 . . 109.5 ?
H21 C1 H1 . . 109.5 ?
H22 C1 H1 . . 109.5 ?
O1 C2 C10 . . 108.7(2) ?
O1 C2 C11 . . 110.3(2) ?
C10 C2 C11 . . 112.4(3) ?
O1 C2 C1 . . 102.6(2) ?
C10 C2 C1 . . 111.9(3) ?
C11 C2 C1 . . 110.6(3) ?
O2 C3 O1 . . 125.5(2) ?
O2 C3 C4 . . 125.1(2) ?
O1 C3 C4 . . 109.4(2) ?
C3 C4 C5 . . 113.42(19) ?
C3 C4 H9 . . 108.9 ?
C5 C4 H9 . . 108.9 ?
C3 C4 H10 . . 108.9 ?
C5 C4 H10 . . 108.9 ?
H9 C4 H10 . . 107.7 ?
C4 C5 C15 . . 113.26(18) ?
C4 C5 C6 . . 115.03(18) ?
C15 C5 C6 . . 102.98(18) ?
C4 C5 H20 . . 108.4 ?
C15 C5 H20 . . 108.4 ?
C6 C5 H20 . . 108.4 ?
C14 C6 C7 . . 112.45(17) ?
C14 C6 C5 . . 117.69(19) ?
C7 C6 C5 . . 104.17(18) ?
C14 C6 H19 . . 107.3 ?
C7 C6 H19 . . 107.3 ?
C5 C6 H19 . . 107.3 ?
O4 C7 C8 . . 108.58(17) ?
O4 C7 C12 . . 108.70(18) ?
C8 C7 C12 . . 109.75(18) ?
O4 C7 C6 . . 103.56(17) ?
C8 C7 C6 . . 111.78(18) ?
C12 C7 C6 . . 114.13(18) ?
C9 C8 C7 . . 124.5(2) ?
C9 C8 H14 . . 117.7 ?
C7 C8 H14 . . 117.7 ?
C8 C9 C13 . . 122.3(2) ?
C8 C9 H2 . . 118.8 ?
C13 C9 H2 . . 118.8 ?
C2 C10 H5 . . 109.5 ?
C2 C10 H4 . . 109.5 ?
H5 C10 H4 . . 109.5 ?
C2 C10 H3 . . 109.5 ?
H5 C10 H3 . . 109.5 ?
H4 C10 H3 . . 109.5 ?
C2 C11 H7 . . 109.5 ?
C2 C11 H6 . . 109.5 ?
H7 C11 H6 . . 109.5 ?
C2 C11 H8 . . 109.5 ?
H7 C11 H8 . . 109.5 ?
H6 C11 H8 . . 109.5 ?
C7 C12 H12 . . 109.5 ?
C7 C12 H11 . . 109.5 ?
H12 C12 H11 . . 109.5 ?
C7 C12 H13 . . 109.5 ?
H12 C12 H13 . . 109.5 ?
H11 C12 H13 . . 109.5 ?
O3 C13 C9 . . 121.6(2) ?
O3 C13 C14 . . 121.3(2) ?
C9 C13 C14 . . 117.0(2) ?
C13 C14 C6 . . 115.08(18) ?
C13 C14 H16 . . 108.5 ?
C6 C14 H16 . . 108.5 ?
C13 C14 H15 . . 108.5 ?
C6 C14 H15 . . 108.5 ?
H16 C14 H15 . . 107.5 ?
O4 C15 C5 . . 106.82(18) ?
O4 C15 H17 . . 110.4 ?
C5 C15 H17 . . 110.4 ?
O4 C15 H18 . . 110.4 ?
C5 C15 H18 . . 110.4 ?
H17 C15 H18 . . 108.6 ?

loop_
_geom_bond_atom_site_label_1
_geom_bond_atom_site_label_2
_geom_bond_site_symmetry_2
_geom_bond_distance
_geom_bond_publ_flag
O1 C3 . 1.338(3) ?
O1 C2 . 1.482(3) ?
O2 C3 . 1.199(3) ?
O3 C13 . 1.217(3) ?
O4 C15 . 1.438(3) ?
O4 C7 . 1.438(3) ?
C1 C2 . 1.508(5) ?
C1 H21 . 0.97 ?
C1 H22 . 0.97 ?
C1 H1 . 0.97 ?
C2 C10 . 1.497(5) ?
C2 C11 . 1.502(4) ?
C3 C4 . 1.509(3) ?
C4 C5 . 1.525(3) ?
C4 H9 . 0.98 ?
C4 H10 . 0.98 ?
C5 C15 . 1.539(3) ?
C5 C6 . 1.559(3) ?
C5 H20 . 0.99 ?
C6 C14 . 1.528(3) ?
C6 C7 . 1.534(3) ?
C6 H19 . 0.99 ?
C7 C8 . 1.511(3) ?
C7 C12 . 1.516(3) ?
C8 C9 . 1.324(3) ?
C8 H14 . 0.94 ?
C9 C13 . 1.464(3) ?
C9 H2 . 0.94 ?
C10 H5 . 0.97 ?
C10 H4 . 0.97 ?
C10 H3 . 0.97 ?
C11 H7 . 0.97 ?
C11 H6 . 0.97 ?
C11 H8 . 0.97 ?
C12 H12 . 0.97 ?
C12 H11 . 0.97 ?
C12 H13 . 0.97 ?
C13 C14 . 1.522(3) ?
C14 H16 . 0.98 ?
C14 H15 . 0.98 ?
C15 H17 . 0.98 ?
C15 H18 . 0.98 ?

loop_
_geom_torsion_atom_site_label_1
_geom_torsion_atom_site_label_2
_geom_torsion_atom_site_label_3
_geom_torsion_atom_site_label_4
_geom_torsion_site_symmetry_1
_geom_torsion_site_symmetry_2
_geom_torsion_site_symmetry_3
_geom_torsion_site_symmetry_4
_geom_torsion
_geom_torsion_publ_flag
C3 O1 C2 C10 . . . . -60.3(3) ?
C3 O1 C2 C11 . . . . 63.3(3) ?
C3 O1 C2 C1 . . . . -178.9(3) ?
C2 O1 C3 O2 . . . . -6.4(4) ?
C2 O1 C3 C4 . . . . 174.3(2) ?
O2 C3 C4 C5 . . . . -12.5(3) ?
O1 C3 C4 C5 . . . . 166.81(19) ?
C3 C4 C5 C15 . . . . 65.0(2) ?
C3 C4 C5 C6 . . . . -177.0(2) ?
C4 C5 C6 C14 . . . . 12.1(3) ?
C15 C5 C6 C14 . . . . 135.78(19) ?
C4 C5 C6 C7 . . . . -113.2(2) ?
C15 C5 C6 C7 . . . . 10.5(2) ?
C15 O4 C7 C8 . . . . -77.1(2) ?
C15 O4 C7 C12 . . . . 163.55(17) ?
C15 O4 C7 C6 . . . . 41.84(19) ?
C14 C6 C7 O4 . . . . -160.09(16) ?
C5 C6 C7 O4 . . . . -31.6(2) ?
C14 C6 C7 C8 . . . . -43.4(2) ?
C5 C6 C7 C8 . . . . 85.1(2) ?
C14 C6 C7 C12 . . . . 81.9(2) ?
C5 C6 C7 C12 . . . . -149.56(19) ?
O4 C7 C8 C9 . . . . 135.2(2) ?
C12 C7 C8 C9 . . . . -106.1(3) ?
C6 C7 C8 C9 . . . . 21.5(3) ?
C7 C8 C9 C13 . . . . 1.2(4) ?
C8 C9 C13 O3 . . . . 176.4(2) ?
C8 C9 C13 C14 . . . . -0.6(3) ?
O3 C13 C14 C6 . . . . 159.6(2) ?
C9 C13 C14 C6 . . . . -23.4(3) ?
C7 C6 C14 C13 . . . . 45.4(3) ?
C5 C6 C14 C13 . . . . -75.6(2) ?
C7 O4 C15 C5 . . . . -35.5(2) ?
C4 C5 C15 O4 . . . . 138.96(18) ?
C6 C5 C15 O4 . . . . 14.1(2) ?
